data_4513562
loop_
_publ_author_name
'Ganduri, Ramesh'
'Cherukuvada, Suryanarayan'
'Guru Row, Tayur N.'

_publ_section_title
;
 Multicomponent Adducts of Pyridoxine: An Evaluation of the Formation of
 Eutectics and Molecular Salts
;
_journal_issue 7
_journal_name_full 'Crystal Growth &amp; Design'
_journal_page_first 3474
_journal_paper_doi 10.1021/acs.cgd.5b00546
_journal_volume 15
_journal_year 2015
_chemical_formula_sum 'C16 H16 N2 O5'
_chemical_formula_weight 316.31
_chemical_name_systematic
;
 ?
;
_space_group_IT_number 2
_symmetry_cell_setting triclinic
_symmetry_space_group_name_Hall '-P 1'
_symmetry_space_group_name_H-M 'P -1'
_atom_sites_solution_hydrogens geom
_atom_sites_solution_primary direct
_atom_sites_solution_secondary difmap
_audit_creation_method SHELXL-97
_cell_angle_alpha 75.448(4)
_cell_angle_beta 77.839(5)
_cell_angle_gamma 76.928(5)
_cell_formula_units_Z 2
_cell_length_a 6.6720(5)
_cell_length_b 9.7266(5)
_cell_length_c 12.2504(6)
_cell_measurement_temperature 100(2)
_cell_volume 739.51(8)
_computing_cell_refinement
;
CrysAlisPro, Agilent Technologies,
Version 1.171.37.34 (release 22-05-2014 CrysAlis171 .NET)
(compiled May 22 2014,16:03:01)
;
_computing_data_collection
;
CrysAlisPro, Agilent Technologies,
Version 1.171.37.34 (release 22-05-2014 CrysAlis171 .NET)
(compiled May 22 2014,16:03:01)
;
_computing_data_reduction
;
CrysAlisPro, Agilent Technologies,
Version 1.171.37.34 (release 22-05-2014 CrysAlis171 .NET)
(compiled May 22 2014,16:03:01)
;
_computing_structure_refinement 'SHELXL-97 (Sheldrick, 1997)'
_diffrn_ambient_temperature 100(2)
_diffrn_measured_fraction_theta_full 0.999
_diffrn_measured_fraction_theta_max 0.999
_diffrn_radiation_monochromator graphite
_diffrn_radiation_source 'fine-focus sealed tube'
_diffrn_radiation_type MoK\a
_diffrn_radiation_wavelength 0.71073
_diffrn_reflns_av_R_equivalents 0.0447
_diffrn_reflns_av_sigmaI/netI 0.0414
_diffrn_reflns_limit_h_max 8
_diffrn_reflns_limit_h_min -8
_diffrn_reflns_limit_k_max 12
_diffrn_reflns_limit_k_min -12
_diffrn_reflns_limit_l_max 15
_diffrn_reflns_limit_l_min -15
_diffrn_reflns_number 13139
_diffrn_reflns_theta_full 27.48
_diffrn_reflns_theta_max 27.48
_diffrn_reflns_theta_min 2.50
_exptl_absorpt_coefficient_mu 0.107
_exptl_absorpt_correction_T_max 1.00000
_exptl_absorpt_correction_T_min 0.73695
_exptl_absorpt_correction_type multi-scan
_exptl_absorpt_process_details
;
CrysAlisPro, Agilent Technologies,
Version 1.171.37.34 (release 22-05-2014 CrysAlis171 .NET)
(compiled May 22 2014,16:03:01)
Empirical absorption correction using spherical harmonics,
 implemented in SCALE3 ABSPACK scaling algorithm.
;
_exptl_crystal_colour colorless
_exptl_crystal_density_diffrn 1.421
_exptl_crystal_density_method 'not measured'
_exptl_crystal_description needle
_exptl_crystal_F_000 332
_exptl_crystal_size_max 0.37
_exptl_crystal_size_mid 0.25
_exptl_crystal_size_min 0.16
_refine_diff_density_max 0.309
_refine_diff_density_min -0.246
_refine_diff_density_rms 0.050
_refine_ls_extinction_method none
_refine_ls_goodness_of_fit_ref 1.037
_refine_ls_hydrogen_treatment mixed
_refine_ls_matrix_type full
_refine_ls_number_parameters 224
_refine_ls_number_reflns 3396
_refine_ls_number_restraints 0
_refine_ls_restrained_S_all 1.037
_refine_ls_R_factor_all 0.0519
_refine_ls_R_factor_gt 0.0426
_refine_ls_shift/su_max 0.001
_refine_ls_shift/su_mean 0.000
_refine_ls_structure_factor_coef Fsqd
_refine_ls_weighting_details 'calc w=1/[\s^2^(Fo^2^)+(0.0443P)^2^+0.2363P] where P=(Fo^2^+2Fc^2^)/3'
_refine_ls_weighting_scheme calc
_refine_ls_wR_factor_gt 0.1013
_refine_ls_wR_factor_ref 0.1067
_reflns_number_gt 2874
_reflns_number_total 3396
_reflns_threshold_expression >2sigma(I)
_cod_data_source_file PN-PCBA.cif
_cod_data_source_block PN-PCBA
_cod_database_code 4513562

loop_
_symmetry_equiv_pos_as_xyz
'x, y, z'
'-x, -y, -z'

loop_
_atom_site_label
_atom_site_type_symbol
_atom_site_fract_x
_atom_site_fract_y
_atom_site_fract_z
_atom_site_U_iso_or_equiv
_atom_site_adp_type
_atom_site_occupancy
_atom_site_symmetry_multiplicity
_atom_site_calc_flag
_atom_site_refinement_flags
C1 C 0.4945(2) 0.56351(15) 0.77947(11) 0.0142(3) Uani 1 1 d .
C2 C 0.3485(2) 0.67017(14) 0.82628(11) 0.0142(3) Uani 1 1 d .
C3 C 0.4002(2) 0.73402(14) 0.90520(11) 0.0129(3) Uani 1 1 d .
C4 C 0.5961(2) 0.68163(14) 0.94107(11) 0.0124(3) Uani 1 1 d .
C5 C 0.7329(2) 0.57330(14) 0.89550(11) 0.0136(3) Uani 1 1 d .
H5 H 0.8616 0.5370 0.9195 0.016 Uiso 1 1 calc R
C6 C 0.6582(2) 0.74700(15) 1.02576(11) 0.0148(3) Uani 1 1 d .
H6A H 0.6797 0.8447 0.9902 0.018 Uiso 1 1 calc R
H6B H 0.5472 0.7514 1.0909 0.018 Uiso 1 1 calc R
C7 C 0.2543(2) 0.85608(15) 0.95323(12) 0.0161(3) Uani 1 1 d .
H7A H 0.2165 0.8232 1.0351 0.019 Uiso 1 1 calc R
H7B H 0.3276 0.9357 0.9406 0.019 Uiso 1 1 calc R
C8 C 0.4519(2) 0.49883(16) 0.68915(12) 0.0199(3) Uani 1 1 d .
H8A H 0.5706 0.4281 0.6685 0.030 Uiso 1 1 calc R
H8B H 0.4258 0.5736 0.6230 0.030 Uiso 1 1 calc R
H8C H 0.3320 0.4535 0.7184 0.030 Uiso 1 1 calc R
C9 C 0.9429(2) 0.74638(15) 1.30163(11) 0.0135(3) Uani 1 1 d .
C10 C 0.8711(2) 0.81751(15) 1.40393(11) 0.0136(3) Uani 1 1 d .
C11 C 0.8962(2) 0.73548(15) 1.51361(12) 0.0166(3) Uani 1 1 d .
H11 H 0.9522 0.6373 1.5237 0.020 Uiso 1 1 calc R
C12 C 0.8377(2) 0.80035(16) 1.60719(11) 0.0174(3) Uani 1 1 d .
H12 H 0.8536 0.7457 1.6800 0.021 Uiso 1 1 calc R
C13 C 0.7549(2) 0.94807(16) 1.59156(11) 0.0153(3) Uani 1 1 d .
C14 C 0.7286(2) 1.03086(15) 1.48261(12) 0.0160(3) Uani 1 1 d .
H14 H 0.6737 1.1292 1.4724 0.019 Uiso 1 1 calc R
C15 C 0.7854(2) 0.96449(15) 1.38992(11) 0.0149(3) Uani 1 1 d .
H15 H 0.7661 1.0187 1.3175 0.018 Uiso 1 1 calc R
C16 C 0.6959(2) 1.01477(17) 1.69012(12) 0.0202(3) Uani 1 1 d .
N1 N 0.67982(19) 0.51975(12) 0.81565(9) 0.0137(3) Uani 1 1 d .
N2 N 0.6507(2) 1.06473(16) 1.76927(12) 0.0290(3) Uani 1 1 d .
O1 O 0.84397(16) 0.66260(11) 1.06291(9) 0.0183(2) Uani 1 1 d .
O2 O 0.06816(16) 0.90744(11) 0.90377(9) 0.0179(2) Uani 1 1 d .
O3 O 0.16188(16) 0.70880(11) 0.78934(9) 0.0189(2) Uani 1 1 d .
O4 O 1.02913(17) 0.61581(11) 1.32118(8) 0.0195(2) Uani 1 1 d .
O5 O 0.91201(16) 0.82101(10) 1.20396(8) 0.0174(2) Uani 1 1 d .
H1 H 0.791(3) 0.456(2) 0.7754(17) 0.039(5) Uiso 1 1 d .
H1A H 0.875(3) 0.710(2) 1.1075(17) 0.034(5) Uiso 1 1 d .
H2 H 0.073(3) 0.993(2) 0.8660(17) 0.039(6) Uiso 1 1 d .
H3 H 0.088(4) 0.787(3) 0.824(2) 0.061(7) Uiso 1 1 d .

loop_
_atom_site_aniso_label
_atom_site_aniso_U_11
_atom_site_aniso_U_22
_atom_site_aniso_U_33
_atom_site_aniso_U_23
_atom_site_aniso_U_13
_atom_site_aniso_U_12
C1 0.0173(7) 0.0136(7) 0.0127(6) -0.0030(5) -0.0025(5) -0.0044(6)
C2 0.0151(7) 0.0130(7) 0.0140(6) -0.0010(5) -0.0036(5) -0.0028(6)
C3 0.0155(7) 0.0102(6) 0.0123(6) -0.0020(5) -0.0006(5) -0.0028(5)
C4 0.0152(7) 0.0100(6) 0.0112(6) -0.0027(5) -0.0008(5) -0.0017(5)
C5 0.0147(7) 0.0135(7) 0.0134(6) -0.0037(5) -0.0033(5) -0.0021(5)
C6 0.0153(7) 0.0141(7) 0.0159(6) -0.0058(5) -0.0046(5) 0.0002(5)
C7 0.0151(7) 0.0160(7) 0.0169(7) -0.0062(5) -0.0031(5) 0.0013(6)
C8 0.0234(8) 0.0197(7) 0.0196(7) -0.0095(6) -0.0055(6) -0.0024(6)
C9 0.0122(7) 0.0142(7) 0.0153(6) -0.0049(5) -0.0021(5) -0.0030(5)
C10 0.0112(7) 0.0167(7) 0.0146(6) -0.0061(5) -0.0018(5) -0.0035(5)
C11 0.0194(8) 0.0131(7) 0.0182(7) -0.0046(5) -0.0040(6) -0.0025(6)
C12 0.0199(8) 0.0210(7) 0.0124(6) -0.0029(5) -0.0028(5) -0.0068(6)
C13 0.0122(7) 0.0220(7) 0.0151(6) -0.0100(6) 0.0003(5) -0.0056(6)
C14 0.0143(7) 0.0146(7) 0.0196(7) -0.0069(5) -0.0016(5) -0.0013(6)
C15 0.0147(7) 0.0163(7) 0.0135(6) -0.0040(5) -0.0015(5) -0.0021(6)
C16 0.0181(8) 0.0259(8) 0.0189(7) -0.0088(6) -0.0012(6) -0.0062(6)
N1 0.0158(6) 0.0117(6) 0.0138(5) -0.0053(4) -0.0014(5) -0.0011(5)
N2 0.0271(8) 0.0390(9) 0.0246(7) -0.0180(6) 0.0006(6) -0.0053(7)
O1 0.0202(6) 0.0173(5) 0.0206(5) -0.0099(4) -0.0098(4) 0.0025(4)
O2 0.0159(6) 0.0151(5) 0.0207(5) -0.0031(4) -0.0043(4) 0.0013(4)
O3 0.0164(6) 0.0185(5) 0.0238(5) -0.0073(4) -0.0081(4) 0.0004(4)
O4 0.0248(6) 0.0148(5) 0.0176(5) -0.0074(4) -0.0027(4) 0.0026(4)
O5 0.0229(6) 0.0165(5) 0.0139(5) -0.0055(4) -0.0045(4) -0.0018(4)

loop_
_atom_type_symbol
_atom_type_description
_atom_type_scat_dispersion_real
_atom_type_scat_dispersion_imag
_atom_type_scat_source
C C 0.0033 0.0016 'International Tables Vol C Tables 4.2.6.8 and 6.1.1.4'
H H 0.0000 0.0000 'International Tables Vol C Tables 4.2.6.8 and 6.1.1.4'
N N 0.0061 0.0033 'International Tables Vol C Tables 4.2.6.8 and 6.1.1.4'
O O 0.0106 0.0060 'International Tables Vol C Tables 4.2.6.8 and 6.1.1.4'

loop_
_geom_angle_atom_site_label_1
_geom_angle_atom_site_label_2
_geom_angle_atom_site_label_3
_geom_angle
N1 C1 C2 118.42(12)
N1 C1 C8 119.29(13)
C2 C1 C8 122.28(13)
O3 C2 C1 116.49(12)
O3 C2 C3 123.25(13)
C1 C2 C3 120.24(13)
C2 C3 C4 118.48(12)
C2 C3 C7 122.74(12)
C4 C3 C7 118.78(12)
C5 C4 C3 119.40(12)
C5 C4 C6 120.28(12)
C3 C4 C6 120.29(12)
N1 C5 C4 119.94(13)
N1 C5 H5 120.0
C4 C5 H5 120.0
O1 C6 C4 110.07(11)
O1 C6 H6A 109.6
C4 C6 H6A 109.6
O1 C6 H6B 109.6
C4 C6 H6B 109.6
H6A C6 H6B 108.2
O2 C7 C3 113.58(11)
O2 C7 H7A 108.9
C3 C7 H7A 108.9
O2 C7 H7B 108.9
C3 C7 H7B 108.9
H7A C7 H7B 107.7
C1 C8 H8A 109.5
C1 C8 H8B 109.5
H8A C8 H8B 109.5
C1 C8 H8C 109.5
H8A C8 H8C 109.5
H8B C8 H8C 109.5
O4 C9 O5 124.66(13)
O4 C9 C10 116.68(12)
O5 C9 C10 118.67(12)
C15 C10 C11 119.40(13)
C15 C10 C9 120.91(12)
C11 C10 C9 119.68(12)
C12 C11 C10 120.19(13)
C12 C11 H11 119.9
C10 C11 H11 119.9
C11 C12 C13 119.74(13)
C11 C12 H12 120.1
C13 C12 H12 120.1
C12 C13 C14 120.55(12)
C12 C13 C16 119.15(13)
C14 C13 C16 120.29(13)
C15 C14 C13 119.18(13)
C15 C14 H14 120.4
C13 C14 H14 120.4
C14 C15 C10 120.93(13)
C14 C15 H15 119.5
C10 C15 H15 119.5
N2 C16 C13 178.60(17)
C1 N1 C5 123.40(12)
C1 N1 H1 118.9(11)
C5 N1 H1 117.1(11)
C6 O1 H1A 104.9(13)
C7 O2 H2 107.0(14)
C2 O3 H3 105.4(14)

loop_
_geom_bond_atom_site_label_1
_geom_bond_atom_site_label_2
_geom_bond_distance
C1 N1 1.3435(18)
C1 C2 1.400(2)
C1 C8 1.5046(18)
C2 O3 1.3553(17)
C2 C3 1.4065(19)
C3 C4 1.4100(19)
C3 C7 1.5133(19)
C4 C5 1.379(2)
C4 C6 1.5114(18)
C5 N1 1.3563(17)
C5 H5 0.9300
C6 O1 1.4168(17)
C6 H6A 0.9700
C6 H6B 0.9700
C7 O2 1.4297(17)
C7 H7A 0.9700
C7 H7B 0.9700
C8 H8A 0.9600
C8 H8B 0.9600
C8 H8C 0.9600
C9 O4 1.2554(17)
C9 O5 1.2651(16)
C9 C10 1.5204(19)
C10 C15 1.396(2)
C10 C11 1.4019(19)
C11 C12 1.3887(19)
C11 H11 0.9300
C12 C13 1.398(2)
C12 H12 0.9300
C13 C14 1.3984(19)
C13 C16 1.4530(19)
C14 C15 1.3878(19)
C14 H14 0.9300
C15 H15 0.9300
C16 N2 1.1466(19)
N1 H1 0.99(2)
O1 H1A 0.88(2)
O2 H2 0.85(2)
O3 H3 0.95(3)
